data_2213244
loop_
_publ_author_name
'Jeannie Bee-Jan Teh'
'P. S. Patil'
'Hoong-Kun Fun'
'Ibrahim Abdul Razak'
'S. M. Dharmaprakash'

_publ_section_title
;
 1,3-Bis(3,4-dimethoxyphenyl)prop-2-en-1-one
;
_journal_coeditor_code CI2365
_journal_issue 5
_journal_name_full 'Acta Crystallographica Section E'
_journal_page_first o2613
_journal_page_last o2613
_journal_paper_doi 10.1107/S160053680701865X
_journal_volume 63
_journal_year 2007
_chemical_formula_iupac 'C19 H20 O5'
_chemical_formula_moiety 'C19 H20 O5'
_chemical_formula_sum 'C19 H20 O5'
_chemical_formula_weight 328.35
_chemical_name_systematic
;
1,3-Bis(3,4-dimethoxyphenyl)prop-2-en-1-one
;
_space_group_IT_number 14
_symmetry_cell_setting monoclinic
_symmetry_space_group_name_Hall '-P 2ybc'
_symmetry_space_group_name_H-M 'P 1 21/c 1'
_atom_sites_solution_hydrogens geom
_atom_sites_solution_primary direct
_atom_sites_solution_secondary difmap
_audit_creation_method SHELXL97
_cell_angle_alpha 90.00
_cell_angle_beta 106.148(2)
_cell_angle_gamma 90.00
_cell_formula_units_Z 4
_cell_length_a 9.3543(2)
_cell_length_b 7.9014(2)
_cell_length_c 24.0405(6)
_cell_measurement_reflns_used 3229
_cell_measurement_temperature 297(2)
_cell_measurement_theta_max 30.10
_cell_measurement_theta_min 2.27
_cell_volume 1706.78(7)
_computing_cell_refinement APEX2
_computing_data_collection 'APEX2 (Bruker, 2005)'
_computing_data_reduction 'SAINT (Bruker, 2005)'
_computing_molecular_graphics SHELXTL
_computing_publication_material 'SHELXTL and PLATON (Spek, 2003)'
_computing_structure_refinement SHELXTL
_computing_structure_solution 'SHELXTL (Sheldrick, 1998)'
_diffrn_ambient_temperature 297(2)
_diffrn_detector_area_resol_mean 8.33
_diffrn_measured_fraction_theta_full 0.999
_diffrn_measured_fraction_theta_max 0.999
_diffrn_measurement_device_type 'Bruker SMART APEXII CCD area-detector'
_diffrn_measurement_method \w
_diffrn_radiation_monochromator graphite
_diffrn_radiation_source 'fine-focus sealed tube'
_diffrn_radiation_type MoK\a
_diffrn_radiation_wavelength 0.71073
_diffrn_reflns_av_R_equivalents 0.0417
_diffrn_reflns_av_sigmaI/netI 0.0513
_diffrn_reflns_limit_h_max 13
_diffrn_reflns_limit_h_min -13
_diffrn_reflns_limit_k_max 11
_diffrn_reflns_limit_k_min -8
_diffrn_reflns_limit_l_max 33
_diffrn_reflns_limit_l_min -33
_diffrn_reflns_number 21071
_diffrn_reflns_theta_full 30.10
_diffrn_reflns_theta_max 30.10
_diffrn_reflns_theta_min 2.27
_diffrn_standards_number 0
_exptl_absorpt_coefficient_mu 0.092
_exptl_absorpt_correction_T_max 0.9695
_exptl_absorpt_correction_T_min 0.9612
_exptl_absorpt_correction_type multi-scan
_exptl_absorpt_process_details '(SADABS; Bruker, 2005)'
_exptl_crystal_colour yellow
_exptl_crystal_density_diffrn 1.278
_exptl_crystal_density_method 'not measured'
_exptl_crystal_description block
_exptl_crystal_F_000 696
_exptl_crystal_size_max 0.55
_exptl_crystal_size_mid 0.42
_exptl_crystal_size_min 0.34
_refine_diff_density_max 0.131
_refine_diff_density_min -0.150
_refine_ls_extinction_method none
_refine_ls_goodness_of_fit_ref 1.031
_refine_ls_hydrogen_treatment constr
_refine_ls_matrix_type full
_refine_ls_number_parameters 221
_refine_ls_number_reflns 5021
_refine_ls_number_restraints 0
_refine_ls_restrained_S_all 1.031
_refine_ls_R_factor_all 0.1475
_refine_ls_R_factor_gt 0.0540
_refine_ls_shift/su_max 0.001
_refine_ls_shift/su_mean 0.000
_refine_ls_structure_factor_coef Fsqd
_refine_ls_weighting_details 'calc w = 1/[\s^2^(Fo^2^)+(0.0671P)^2^+0.0194P] where P=(Fo^2^+2Fc^2^)/3'
_refine_ls_weighting_scheme calc
_refine_ls_wR_factor_gt 0.1273
_refine_ls_wR_factor_ref 0.1628
_reflns_number_gt 2222
_reflns_number_total 5021
_reflns_threshold_expression I>2\s(I)
_cod_data_source_file ci2365.cif
_cod_data_source_block I
_cod_depositor_comments
;
The following automatic conversions were performed:
'_symmetry_cell_setting' value 'Monoclinic' changed to 'monoclinic'
according to '/home/saulius/struct/CIF-dictionaries/cif_core.dic'
dictionary named 'cif_core.dic' version 2.4.1 from 2010-06-29.

Automatic conversion script
Id: cif_fix_enum 1527 2010-12-29 10:47:43Z saulius 

The following automatic conversions were performed:

'_symmetry_cell_setting' value 'Monoclinic' changed to 'monoclinic'
according to /home/saulius/struct/CIF-dictionaries/cif_core.dic
dictionary named 'cif_core.dic' version 2.4.1 from 2010-06-29.

Automatic conversion script
Id: cif_fix_values 1715 2011-07-08 13:25:40Z adriana 
;
_cod_original_sg_symbol_H-M 'P 21/c'
_cod_database_code 2213244
_cod_database_fobs_code 2213244

loop_
_symmetry_equiv_pos_as_xyz
'x, y, z'
'-x, y+1/2, -z+1/2'
'-x, -y, -z'
'x, -y-1/2, z-1/2'

loop_
_atom_site_type_symbol
_atom_site_label
_atom_site_fract_x
_atom_site_fract_y
_atom_site_fract_z
_atom_site_U_iso_or_equiv
_atom_site_adp_type
_atom_site_calc_flag
_atom_site_refinement_flags
_atom_site_occupancy
O O1 0.67098(13) 0.57700(17) 0.16281(5) 0.0677(4) Uani d . 1
O O2 0.75255(13) 0.59791(19) 0.06831(5) 0.0759(4) Uani d . 1
O O3 -0.08215(15) 1.0025(2) 0.06712(5) 0.0941(5) Uani d . 1
O O4 -0.38043(13) 1.09985(18) 0.20964(5) 0.0733(4) Uani d . 1
O O5 -0.22752(14) 0.96920(17) 0.30656(5) 0.0698(4) Uani d . 1
C C1 0.43616(18) 0.7133(2) 0.11822(7) 0.0543(5) Uani d . 1
H H1 0.4059 0.7016 0.1517 0.065 Uiso calc R 1
C C2 0.57227(18) 0.6523(2) 0.11712(7) 0.0536(4) Uani d . 1
C C3 0.61759(19) 0.6654(2) 0.06602(7) 0.0591(5) Uani d . 1
C C4 0.5246(2) 0.7434(3) 0.01857(7) 0.0720(6) Uani d . 1
H H4 0.5538 0.7533 -0.0152 0.086 Uiso calc R 1
C C5 0.3879(2) 0.8078(3) 0.02014(7) 0.0678(5) Uani d . 1
H H5 0.3271 0.8611 -0.0124 0.081 Uiso calc R 1
C C6 0.34124(18) 0.7934(2) 0.06965(7) 0.0558(5) Uani d . 1
C C7 0.19693(19) 0.8618(2) 0.07048(7) 0.0618(5) Uani d . 1
H H7 0.1403 0.9114 0.0364 0.074 Uiso calc R 1
C C8 0.13802(19) 0.8609(2) 0.11453(7) 0.0618(5) Uani d . 1
H H8 0.1914 0.8103 0.1490 0.074 Uiso calc R 1
C C9 -0.0071(2) 0.9355(2) 0.11174(7) 0.0610(5) Uani d . 1
C C10 -0.06215(18) 0.9333(2) 0.16383(7) 0.0522(4) Uani d . 1
C C11 -0.19713(18) 1.0139(2) 0.16105(7) 0.0555(5) Uani d . 1
H H11 -0.2515 1.0622 0.1263 0.067 Uiso calc R 1
C C12 -0.25045(18) 1.0230(2) 0.20840(7) 0.0535(4) Uani d . 1
C C13 -0.16737(19) 0.9508(2) 0.26100(7) 0.0560(5) Uani d . 1
C C14 -0.03606(19) 0.8694(2) 0.26395(7) 0.0610(5) Uani d . 1
H H14 0.0183 0.8205 0.2986 0.073 Uiso calc R 1
C C15 0.01550(19) 0.8599(2) 0.21544(7) 0.0581(5) Uani d . 1
H H15 0.1040 0.8031 0.2176 0.070 Uiso calc R 1
C C16 0.6347(2) 0.5778(3) 0.21637(7) 0.0736(6) Uani d . 1
H H16A 0.7159 0.5310 0.2461 0.110 Uiso calc R 1
H H16B 0.5469 0.5110 0.2129 0.110 Uiso calc R 1
H H16C 0.6167 0.6919 0.2264 0.110 Uiso calc R 1
C C17 0.7989(2) 0.6041(3) 0.01652(8) 0.0914(7) Uani d . 1
H H17A 0.8921 0.5461 0.0226 0.137 Uiso calc R 1
H H17B 0.8104 0.7200 0.0065 0.137 Uiso calc R 1
H H17C 0.7253 0.5505 -0.0144 0.137 Uiso calc R 1
C C18 -0.4705(2) 1.1666(3) 0.15663(8) 0.0774(6) Uani d . 1
H H18A -0.5612 1.2104 0.1623 0.116 Uiso calc R 1
H H18C -0.4935 1.0786 0.1280 0.116 Uiso calc R 1
H H18B -0.4179 1.2560 0.1437 0.116 Uiso calc R 1
C C19 -0.1418(3) 0.9055(3) 0.36133(8) 0.0897(7) Uani d . 1
H H19C -0.1914 0.9313 0.3903 0.135 Uiso calc R 1
H H19A -0.0452 0.9573 0.3716 0.135 Uiso calc R 1
H H19B -0.1313 0.7851 0.3589 0.135 Uiso calc R 1

loop_
_atom_site_aniso_label
_atom_site_aniso_U_11
_atom_site_aniso_U_22
_atom_site_aniso_U_33
_atom_site_aniso_U_12
_atom_site_aniso_U_13
_atom_site_aniso_U_23
O1 0.0567(8) 0.0852(10) 0.0633(7) 0.0140(7) 0.0199(6) 0.0091(7)
O2 0.0597(8) 0.1047(11) 0.0700(8) 0.0131(7) 0.0292(6) -0.0088(7)
O3 0.0822(10) 0.1380(15) 0.0661(9) 0.0465(10) 0.0273(7) 0.0263(9)
O4 0.0603(8) 0.0915(11) 0.0706(8) 0.0226(7) 0.0223(6) 0.0034(7)
O5 0.0727(8) 0.0810(10) 0.0593(7) 0.0073(7) 0.0245(6) -0.0009(6)
C1 0.0559(11) 0.0594(12) 0.0521(9) 0.0004(9) 0.0224(8) -0.0002(8)
C2 0.0500(10) 0.0582(12) 0.0521(9) -0.0001(9) 0.0133(8) -0.0010(8)
C3 0.0525(11) 0.0672(13) 0.0607(10) 0.0012(9) 0.0206(8) -0.0068(9)
C4 0.0727(13) 0.0936(16) 0.0565(11) 0.0063(12) 0.0291(10) 0.0025(10)
C5 0.0657(12) 0.0835(15) 0.0558(10) 0.0111(11) 0.0194(9) 0.0103(9)
C6 0.0536(10) 0.0609(12) 0.0549(10) 0.0032(9) 0.0182(8) 0.0014(9)
C7 0.0578(11) 0.0684(13) 0.0583(10) 0.0073(9) 0.0147(8) 0.0053(9)
C8 0.0587(11) 0.0703(13) 0.0566(10) 0.0139(10) 0.0164(8) 0.0030(9)
C9 0.0583(11) 0.0667(13) 0.0570(10) 0.0100(10) 0.0147(9) 0.0027(9)
C10 0.0517(10) 0.0500(11) 0.0546(9) 0.0030(8) 0.0140(8) -0.0027(8)
C11 0.0525(10) 0.0571(12) 0.0529(9) 0.0055(9) 0.0082(8) -0.0019(8)
C12 0.0474(10) 0.0536(12) 0.0589(10) 0.0023(8) 0.0138(8) -0.0055(8)
C13 0.0589(11) 0.0527(12) 0.0571(10) -0.0039(9) 0.0173(8) -0.0066(8)
C14 0.0573(11) 0.0661(13) 0.0574(10) 0.0093(10) 0.0123(8) 0.0083(9)
C15 0.0539(10) 0.0551(12) 0.0644(11) 0.0073(9) 0.0149(8) 0.0019(9)
C16 0.0699(13) 0.0931(16) 0.0571(11) 0.0074(11) 0.0165(9) 0.0116(10)
C17 0.0727(14) 0.137(2) 0.0752(13) 0.0074(14) 0.0383(11) -0.0219(13)
C18 0.0624(12) 0.0841(16) 0.0814(13) 0.0231(11) 0.0128(10) 0.0030(11)
C19 0.1086(17) 0.1071(19) 0.0558(11) 0.0154(15) 0.0268(11) 0.0106(11)

loop_
_atom_type_symbol
_atom_type_description
_atom_type_scat_dispersion_real
_atom_type_scat_dispersion_imag
_atom_type_scat_source
C C 0.0033 0.0016 'International Tables Vol C Tables 4.2.6.8 and 6.1.1.4'
H H 0.0000 0.0000 'International Tables Vol C Tables 4.2.6.8 and 6.1.1.4'
O O 0.0106 0.0060 'International Tables Vol C Tables 4.2.6.8 and 6.1.1.4'

loop_
_geom_angle_atom_site_label_1
_geom_angle_atom_site_label_2
_geom_angle_atom_site_label_3
_geom_angle
C2 O1 C16 116.78(13)
C3 O2 C17 117.08(15)
C12 O4 C18 117.07(13)
C13 O5 C19 116.69(14)
C2 C1 C6 121.24(14)
C2 C1 H1 119.4
C6 C1 H1 119.4
O1 C2 C1 124.40(14)
O1 C2 C3 115.76(15)
C1 C2 C3 119.84(16)
O2 C3 C4 125.27(15)
O2 C3 C2 115.93(16)
C4 C3 C2 118.81(16)
C3 C4 C5 121.21(16)
C3 C4 H4 119.4
C5 C4 H4 119.4
C6 C5 C4 120.52(17)
C6 C5 H5 119.7
C4 C5 H5 119.7
C5 C6 C1 118.35(15)
C5 C6 C7 119.75(16)
C1 C6 C7 121.90(14)
C8 C7 C6 127.00(16)
C8 C7 H7 116.5
C6 C7 H7 116.5
C7 C8 C9 123.26(17)
C7 C8 H8 118.4
C9 C8 H8 118.4
O3 C9 C8 120.76(16)
O3 C9 C10 119.71(16)
C8 C9 C10 119.51(15)
C15 C10 C11 118.48(15)
C15 C10 C9 123.09(15)
C11 C10 C9 118.41(15)
C12 C11 C10 121.20(15)
C12 C11 H11 119.4
C10 C11 H11 119.4
C11 C12 O4 125.09(15)
C11 C12 C13 119.27(15)
O4 C12 C13 115.63(14)
C14 C13 O5 124.69(15)
C14 C13 C12 119.97(15)
O5 C13 C12 115.34(15)
C13 C14 C15 119.98(16)
C13 C14 H14 120.0
C15 C14 H14 120.0
C10 C15 C14 121.07(16)
C10 C15 H15 119.5
C14 C15 H15 119.5
O1 C16 H16A 109.5
O1 C16 H16B 109.5
H16A C16 H16B 109.5
O1 C16 H16C 109.5
H16A C16 H16C 109.5
H16B C16 H16C 109.5
O2 C17 H17A 109.5
O2 C17 H17B 109.5
H17A C17 H17B 109.5
O2 C17 H17C 109.5
H17A C17 H17C 109.5
H17B C17 H17C 109.5
O4 C18 H18A 109.5
O4 C18 H18C 109.5
H18A C18 H18C 109.5
O4 C18 H18B 109.5
H18A C18 H18B 109.5
H18C C18 H18B 109.5
O5 C19 H19C 109.5
O5 C19 H19A 109.5
H19C C19 H19A 109.5
O5 C19 H19B 109.5
H19C C19 H19B 109.5
H19A C19 H19B 109.5

loop_
_geom_bond_atom_site_label_1
_geom_bond_atom_site_label_2
_geom_bond_distance
O1 C2 1.3599(19)
O1 C16 1.4200(19)
O2 C3 1.357(2)
O2 C17 1.428(2)
O3 C9 1.2268(19)
O4 C12 1.3667(19)
O4 C18 1.420(2)
O5 C13 1.3712(18)
O5 C19 1.429(2)
C1 C2 1.368(2)
C1 C6 1.405(2)
C1 H1 0.93
C2 C3 1.411(2)
C3 C4 1.373(2)
C4 C5 1.386(2)
C4 H4 0.93
C5 C6 1.382(2)
C5 H5 0.93
C6 C7 1.460(2)
C7 C8 1.323(2)
C7 H7 0.93
C8 C9 1.465(2)
C8 H8 0.93
C9 C10 1.480(2)
C10 C15 1.379(2)
C10 C11 1.399(2)
C11 C12 1.366(2)
C11 H11 0.93
C12 C13 1.408(2)
C13 C14 1.371(2)
C14 C15 1.382(2)
C14 H14 0.93
C15 H15 0.93
C16 H16A 0.96
C16 H16B 0.96
C16 H16C 0.96
C17 H17A 0.96
C17 H17B 0.96
C17 H17C 0.96
C18 H18A 0.96
C18 H18C 0.96
C18 H18B 0.96
C19 H19C 0.96
C19 H19A 0.96
C19 H19B 0.96

loop_
_geom_hbond_atom_site_label_D
_geom_hbond_atom_site_label_H
_geom_hbond_atom_site_label_A
_geom_hbond_site_symmetry_A
_geom_hbond_distance_DH
_geom_hbond_distance_HA
_geom_hbond_distance_DA
_geom_hbond_angle_DHA
_geom_hbond_publ_flag
C5 H5 O3 3_575 0.93 2.54 3.390(2) 151 y
C7 H7 O3 3_575 0.93 2.49 3.357(2) 155 y
C17 H17C Cg1 3_665 0.96 2.98 3.865(2) 154 y

loop_
_geom_torsion_atom_site_label_1
_geom_torsion_atom_site_label_2
_geom_torsion_atom_site_label_3
_geom_torsion_atom_site_label_4
_geom_torsion
C16 O1 C2 C1 -6.4(3)
C16 O1 C2 C3 173.75(15)
C6 C1 C2 O1 178.49(16)
C6 C1 C2 C3 -1.7(3)
C17 O2 C3 C4 -2.1(3)
C17 O2 C3 C2 177.85(17)
O1 C2 C3 O2 1.4(2)
C1 C2 C3 O2 -178.40(16)
O1 C2 C3 C4 -178.63(17)
C1 C2 C3 C4 1.5(3)
O2 C3 C4 C5 179.54(18)
C2 C3 C4 C5 -0.4(3)
C3 C4 C5 C6 -0.6(3)
C4 C5 C6 C1 0.5(3)
C4 C5 C6 C7 -179.96(18)
C2 C1 C6 C5 0.7(3)
C2 C1 C6 C7 -178.87(16)
C5 C6 C7 C8 -178.66(19)
C1 C6 C7 C8 0.9(3)
C6 C7 C8 C9 178.91(18)
C7 C8 C9 O3 0.5(3)
C7 C8 C9 C10 -178.07(17)
O3 C9 C10 C15 179.77(18)
C8 C9 C10 C15 -1.7(3)
O3 C9 C10 C11 -2.2(3)
C8 C9 C10 C11 176.37(16)
C15 C10 C11 C12 1.1(3)
C9 C10 C11 C12 -176.99(16)
C10 C11 C12 O4 179.64(16)
C10 C11 C12 C13 0.4(3)
C18 O4 C12 C11 3.8(3)
C18 O4 C12 C13 -176.98(16)
C19 O5 C13 C14 3.3(3)
C19 O5 C13 C12 -176.65(17)
C11 C12 C13 C14 -1.4(3)
O4 C12 C13 C14 179.34(16)
C11 C12 C13 O5 178.57(15)
O4 C12 C13 O5 -0.7(2)
O5 C13 C14 C15 -179.22(16)
C12 C13 C14 C15 0.7(3)
C11 C10 C15 C14 -1.8(3)
C9 C10 C15 C14 176.23(16)
C13 C14 C15 C10 0.9(3)

loop_
_cod_related_entry_id
_cod_related_entry_database
_cod_related_entry_code
1 ChemSpider 30655215
